data_4319496
loop_
_publ_author_name
'Lars Westerheide'
'Felizitas K. M\"uller'
'Roberto Than'
'Bernt Krebs'
'Jens Dietrich'
'Siegfried Schindler'

_publ_contact_author
;
Bernt Krebs
Anorganisch-Chemisches Institut
Westfaelische Wilhelms-Universitaet Muenster
Wilhelm-Klemm-Strasse 8
D-48149 Muenster
Germany
;
_publ_contact_author_email krebs@.uni-muenster.de
_publ_contact_author_fax '0049 251 83 383 66'
_publ_contact_author_phone '0049 251 83 331 31'
_publ_section_title
;
 Syntheses and Structural Characterization of Dinuclear and Tetranuclear
 Iron(III) Complexes with Dinucleating Ligands and Their Reactions with
 Hydrogen Peroxide
;
_journal_name_full 'Inorganic Chemistry'
_journal_page_first 1951
_journal_page_last 1961
_journal_paper_doi 10.1021/ic0009371
_journal_volume 40
_journal_year 2001
_chemical_formula_moiety 'C49 H44 N10 O6 Fe2'
_chemical_formula_sum 'C49 H53 Cl2 Fe2 N10 O18.5'
_chemical_formula_weight 1260.64
_chemical_melting_point 583
_chemical_name_common '[Fe2(HPTB)(OH)(O2CC6H5)2](ClO4)2*4.5H2O'
_chemical_name_systematic
;
(mu-N,N,N',N'-tetrakis(2-benzimidazolylmethyl)-2-hydroxy-1,3-diaminopropane)
-bis(benzoyloxy-O)-(mu-hydroxo)-di-iron(iii) diperchlorate pentahydrate
;
_space_group_IT_number 29
_symmetry_cell_setting orthorhombic
_symmetry_space_group_name_Hall 'P 2c -2ac'
_symmetry_space_group_name_H-M 'P c a 21'
_atom_sites_solution_hydrogens geom
_atom_sites_solution_primary Patterson
_atom_sites_solution_secondary difmap
_audit_creation_method SHELXL-97
_cell_angle_alpha 90.00
_cell_angle_beta 90.00
_cell_angle_gamma 90.00
_cell_formula_units_Z 8
_cell_length_a 23.171(5)
_cell_length_b 20.686(4)
_cell_length_c 23.590(5)
_cell_measurement_reflns_used 5001
_cell_measurement_temperature 213(2)
_cell_measurement_theta_max 26.1
_cell_measurement_theta_min 4.3
_cell_volume 11307(4)
_computing_cell_refinement SHELX-PLUS
_computing_data_collection SHELX-PLUS
_computing_data_reduction SHELX-PLUS
_computing_structure_refinement 'SHELXL-97 (Sheldrick, 1997)'
_computing_structure_solution 'SHELXS-97 (Sheldrick, 1990)'
_diffrn_ambient_temperature 213(2)
_diffrn_measured_fraction_theta_full 0.956
_diffrn_measured_fraction_theta_max 0.956
_diffrn_measurement_device_type 'STOE IPDS'
_diffrn_measurement_method phi-rotation
_diffrn_radiation_monochromator graphite
_diffrn_radiation_source 'fine-focus sealed tube'
_diffrn_radiation_type MoK\a
_diffrn_radiation_wavelength 0.71073
_diffrn_reflns_av_R_equivalents 0.1400
_diffrn_reflns_av_sigmaI/netI 0.0861
_diffrn_reflns_limit_h_max 28
_diffrn_reflns_limit_h_min -28
_diffrn_reflns_limit_k_max 23
_diffrn_reflns_limit_k_min -24
_diffrn_reflns_limit_l_max 29
_diffrn_reflns_limit_l_min -29
_diffrn_reflns_number 88674
_diffrn_reflns_theta_full 26.12
_diffrn_reflns_theta_max 26.12
_diffrn_reflns_theta_min 4.30
_exptl_absorpt_coefficient_mu 0.688
_exptl_absorpt_correction_T_max none
_exptl_absorpt_correction_T_min none
_exptl_absorpt_correction_type none
_exptl_absorpt_process_details none
_exptl_crystal_colour red
_exptl_crystal_density_diffrn 1.469
_exptl_crystal_density_meas ?
_exptl_crystal_density_method 'not measured'
_exptl_crystal_description cubic
_exptl_crystal_F_000 5128
_exptl_crystal_size_max 0.44
_exptl_crystal_size_mid 0.24
_exptl_crystal_size_min 0.12
_refine_diff_density_max 1.058
_refine_diff_density_min -0.607
_refine_diff_density_rms 0.076
_refine_ls_abs_structure_details 'Flack H D (1983), Acta Cryst. A39, 876-881'
_refine_ls_abs_structure_Flack 0.011(16)
_refine_ls_extinction_method none
_refine_ls_goodness_of_fit_ref 1.020
_refine_ls_hydrogen_treatment 'H atoms refined as riding atoms'
_refine_ls_matrix_type full
_refine_ls_number_parameters 1469
_refine_ls_number_reflns 21527
_refine_ls_number_restraints 1
_refine_ls_restrained_S_all 1.020
_refine_ls_R_factor_all 0.0875
_refine_ls_R_factor_gt 0.0632
_refine_ls_shift/su_max 1.645
_refine_ls_shift/su_mean 0.002
_refine_ls_structure_factor_coef Fsqd
_refine_ls_weighting_details 'calc w=1/[\s^2^(Fo^2^)+(0.0728P)^2^+14.4319P] where P=(Fo^2^+2Fc^2^)/3'
_refine_ls_weighting_scheme calc
_refine_ls_wR_factor_gt 0.1505
_refine_ls_wR_factor_ref 0.1686
_reflns_number_gt 16501
_reflns_number_total 21527
_reflns_threshold_expression >2sigma(I)
_cod_data_source_file ic0009371_2.cif
_cod_data_source_block '[Fe2(HPTB)(OH)(O2CC6H5)2](ClO4)2*4.5H2O'
_cod_depositor_comments
;
The following automatic conversions were performed:

'_exptl_crystal_density_meas' value 'not measured' was changed to '?'
- the value is perceived as not measured.

Automatic conversion script
Id: cif_fix_values 3008 2015-01-20 13:52:24Z robertas 
;
_cod_original_formula_sum 'C49 H53 Cl2 Fe2 N10 O18.50'
_cod_database_code 4319496

loop_
_symmetry_equiv_pos_as_xyz
'x, y, z'
'-x, -y, z+1/2'
'x+1/2, -y, z'
'-x+1/2, y, z+1/2'

loop_
_atom_site_label
_atom_site_type_symbol
_atom_site_fract_x
_atom_site_fract_y
_atom_site_fract_z
_atom_site_U_iso_or_equiv
_atom_site_adp_type
_atom_site_occupancy
_atom_site_symmetry_multiplicity
_atom_site_calc_flag
_atom_site_refinement_flags
_atom_site_disorder_assembly
_atom_site_disorder_group
Fe1 Fe 0.11234(3) 0.22192(4) 0.10791(3) 0.03008(17) Uani 1 1 d . . .
Fe2 Fe 0.04007(3) 0.17523(4) -0.00049(3) 0.03156(18) Uani 1 1 d . . .
O1 O 0.03868(16) 0.2332(2) 0.06613(17) 0.0351(9) Uani 1 1 d . . .
O2 O 0.11602(17) 0.1704(2) 0.03711(18) 0.0398(10) Uani 1 1 d . . .
O3 O 0.18504(18) 0.1799(2) 0.13333(18) 0.0385(9) Uani 1 1 d . . .
O4 O 0.17906(18) 0.2498(2) 0.20489(19) 0.0449(11) Uani 1 1 d . . .
O5 O 0.0718(2) 0.1113(2) -0.05615(19) 0.0469(11) Uani 1 1 d . . .
O6 O -0.01420(19) 0.1078(2) -0.0966(2) 0.0455(10) Uani 1 1 d . . .
N1 N 0.0609(2) 0.3074(2) 0.1567(2) 0.0308(10) Uani 1 1 d . . .
N2 N -0.05574(19) 0.2208(2) 0.0032(2) 0.0322(10) Uani 1 1 d . . .
N3 N 0.0736(2) 0.1753(2) 0.1778(2) 0.0366(11) Uani 1 1 d . . .
N4 N 0.0624(2) 0.1865(3) 0.2710(2) 0.0384(11) Uani 1 1 d . . .
H4 H 0.0534 0.2040 0.3034 0.046 Uiso 1 1 calc R . .
N5 N 0.1561(2) 0.3069(3) 0.0899(2) 0.0364(11) Uani 1 1 d . . .
N6 N 0.1944(2) 0.3973(3) 0.1221(3) 0.0498(14) Uani 1 1 d . . .
H6 H 0.1984 0.4326 0.1418 0.060 Uiso 1 1 calc R . .
N7 N -0.0098(2) 0.1041(2) 0.0364(2) 0.0341(11) Uani 1 1 d . . .
N8 N -0.0866(2) 0.0694(3) 0.0826(2) 0.0442(13) Uani 1 1 d . . .
H8 H -0.1212 0.0690 0.0970 0.053 Uiso 1 1 calc R . .
N9 N 0.0351(2) 0.2456(3) -0.0641(2) 0.0398(12) Uani 1 1 d . . .
N10 N -0.0131(3) 0.3015(3) -0.1275(2) 0.0538(15) Uani 1 1 d . . .
H10 H -0.0419 0.3184 -0.1458 0.065 Uiso 1 1 calc R . .
C1 C -0.0097(2) 0.2665(3) 0.0882(2) 0.0332(13) Uani 1 1 d . . .
H1 H -0.0298 0.2387 0.1161 0.040 Uiso 1 1 calc R . .
C2 C 0.0138(2) 0.3255(3) 0.1176(3) 0.0356(13) Uani 1 1 d . . .
H2A H 0.0284 0.3560 0.0892 0.043 Uiso 1 1 calc R . .
H2B H -0.0171 0.3468 0.1388 0.043 Uiso 1 1 calc R . .
C3 C -0.0494(3) 0.2803(3) 0.0392(3) 0.0373(13) Uani 1 1 d . . .
H3A H -0.0873 0.2937 0.0534 0.045 Uiso 1 1 calc R . .
H3B H -0.0336 0.3157 0.0163 0.045 Uiso 1 1 calc R . .
C4 C 0.0377(3) 0.2817(3) 0.2113(2) 0.0410(15) Uani 1 1 d . . .
H4A H 0.0511 0.3087 0.2428 0.049 Uiso 1 1 calc R . .
H4B H -0.0046 0.2830 0.2107 0.049 Uiso 1 1 calc R . .
C5 C 0.0576(2) 0.2143(3) 0.2195(2) 0.0338(12) Uani 1 1 d . . .
C6 C 0.0910(2) 0.1175(3) 0.2038(2) 0.0354(13) Uani 1 1 d . . .
C7 C 0.1130(3) 0.0607(3) 0.1807(3) 0.0477(16) Uani 1 1 d . . .
H7 H 0.1173 0.0556 0.1413 0.057 Uiso 1 1 calc R . .
C8 C 0.1283(4) 0.0117(4) 0.2185(3) 0.0598(19) Uani 1 1 d . . .
H8 H 0.1430 -0.0275 0.2045 0.072 Uiso 1 1 calc R . .
C9 C 0.1221(4) 0.0202(4) 0.2759(4) 0.063(2) Uani 1 1 d . . .
H9 H 0.1327 -0.0139 0.3001 0.075 Uiso 1 1 calc R . .
C10 C 0.1009(3) 0.0769(4) 0.3003(3) 0.0522(17) Uani 1 1 d . . .
H10 H 0.0979 0.0824 0.3398 0.063 Uiso 1 1 calc R . .
C11 C 0.0845(3) 0.1243(3) 0.2627(3) 0.0395(14) Uani 1 1 d . . .
C12 C 0.1008(3) 0.3609(3) 0.1664(3) 0.0428(15) Uani 1 1 d . . .
H12A H 0.1158 0.3590 0.2052 0.051 Uiso 1 1 calc R . .
H12B H 0.0807 0.4022 0.1615 0.051 Uiso 1 1 calc R . .
C13 C 0.1492(3) 0.3561(3) 0.1253(3) 0.0401(14) Uani 1 1 d . . .
C14 C 0.2092(3) 0.3160(3) 0.0621(3) 0.0412(15) Uani 1 1 d . . .
C15 C 0.2365(3) 0.2801(4) 0.0208(3) 0.0513(17) Uani 1 1 d . . .
H15 H 0.2208 0.2410 0.0077 0.062 Uiso 1 1 calc R . .
C16 C 0.2880(3) 0.3041(5) -0.0006(4) 0.069(2) Uani 1 1 d . . .
H16 H 0.3072 0.2819 -0.0298 0.083 Uiso 1 1 calc R . .
C17 C 0.3115(4) 0.3612(5) 0.0212(4) 0.075(3) Uani 1 1 d . . .
H17 H 0.3467 0.3760 0.0063 0.090 Uiso 1 1 calc R . .
C18 C 0.2858(3) 0.3964(4) 0.0630(4) 0.065(2) Uani 1 1 d . . .
H18 H 0.3030 0.4340 0.0777 0.078 Uiso 1 1 calc R . .
C19 C 0.2334(3) 0.3742(4) 0.0826(3) 0.0457(16) Uani 1 1 d . . .
C20 C -0.0964(3) 0.1726(3) 0.0271(3) 0.0398(14) Uani 1 1 d . . .
H20A H -0.1234 0.1586 -0.0024 0.048 Uiso 1 1 calc R . .
H20B H -0.1188 0.1925 0.0578 0.048 Uiso 1 1 calc R . .
C21 C -0.0644(2) 0.1158(3) 0.0495(3) 0.0359(13) Uani 1 1 d . . .
C22 C 0.0037(3) 0.0431(3) 0.0599(3) 0.0392(14) Uani 1 1 d . . .
C23 C 0.0534(3) 0.0066(4) 0.0565(3) 0.0482(16) Uani 1 1 d . . .
H23 H 0.0857 0.0201 0.0355 0.058 Uiso 1 1 calc R . .
C24 C 0.0526(4) -0.0506(4) 0.0859(4) 0.063(2) Uani 1 1 d . . .
H24A H 0.0858 -0.0766 0.0852 0.075 Uiso 1 1 calc R . .
C25 C 0.0042(4) -0.0722(4) 0.1171(4) 0.071(2) Uani 1 1 d . . .
H25 H 0.0059 -0.1122 0.1360 0.085 Uiso 1 1 calc R . .
C26 C -0.0446(4) -0.0362(4) 0.1202(4) 0.068(2) Uani 1 1 d . . .
H26A H -0.0767 -0.0497 0.1415 0.081 Uiso 1 1 calc R . .
C27 C -0.0447(3) 0.0224(3) 0.0898(3) 0.0462(16) Uani 1 1 d . . .
C28 C -0.0700(3) 0.2403(3) -0.0553(2) 0.0391(14) Uani 1 1 d . . .
H28A H -0.0857 0.2033 -0.0763 0.047 Uiso 1 1 calc R . .
H28B H -0.0991 0.2747 -0.0549 0.047 Uiso 1 1 calc R . .
C29 C -0.0170(3) 0.2633(3) -0.0824(3) 0.0422(15) Uani 1 1 d . . .
C30 C 0.0757(3) 0.2735(3) -0.1005(3) 0.0474(17) Uani 1 1 d . . .
C31 C 0.1352(3) 0.2702(4) -0.1006(3) 0.061(2) Uani 1 1 d . . .
H31 H 0.1555 0.2452 -0.0739 0.073 Uiso 1 1 calc R . .
C32 C 0.1634(5) 0.3052(5) -0.1418(5) 0.079(3) Uani 1 1 d . . .
H32 H 0.2039 0.3059 -0.1423 0.095 Uiso 1 1 calc R . .
C33 C 0.1329(5) 0.3398(5) -0.1826(5) 0.085(3) Uani 1 1 d . . .
H33 H 0.1539 0.3614 -0.2110 0.102 Uiso 1 1 calc R . .
C34 C 0.0734(6) 0.3439(4) -0.1833(4) 0.082(3) Uani 1 1 d . . .
H34 H 0.0535 0.3680 -0.2109 0.099 Uiso 1 1 calc R . .
C35 C 0.0448(4) 0.3098(4) -0.1404(3) 0.058(2) Uani 1 1 d . . .
C36 C 0.2017(3) 0.2023(3) 0.1816(3) 0.0373(14) Uani 1 1 d . . .
C37 C 0.2496(3) 0.1670(3) 0.2107(3) 0.0367(13) Uani 1 1 d . . .
C38 C 0.2618(3) 0.1032(3) 0.1979(3) 0.0483(16) Uani 1 1 d . . .
H38 H 0.2390 0.0810 0.1714 0.058 Uiso 1 1 calc R . .
C39 C 0.3074(3) 0.0720(4) 0.2238(3) 0.0584(19) Uani 1 1 d . . .
H39 H 0.3146 0.0283 0.2155 0.070 Uiso 1 1 calc R . .
C40 C 0.3422(3) 0.1042(4) 0.2615(3) 0.061(2) Uani 1 1 d . . .
H40 H 0.3739 0.0832 0.2781 0.073 Uiso 1 1 calc R . .
C41 C 0.3301(3) 0.1668(4) 0.2746(3) 0.0567(19) Uani 1 1 d . . .
H41 H 0.3535 0.1888 0.3009 0.068 Uiso 1 1 calc R . .
C42 C 0.2841(3) 0.1987(4) 0.2501(3) 0.0494(17) Uani 1 1 d . . .
H42 H 0.2761 0.2418 0.2600 0.059 Uiso 1 1 calc R . .
C43 C 0.0361(3) 0.0885(3) -0.0929(3) 0.0359(13) Uani 1 1 d . . .
C44 C 0.0591(3) 0.0374(3) -0.1317(2) 0.0364(13) Uani 1 1 d . . .
C45 C 0.0264(3) 0.0168(3) -0.1770(3) 0.0426(14) Uani 1 1 d . . .
H45 H -0.0108 0.0335 -0.1829 0.051 Uiso 1 1 calc R . .
C46 C 0.0492(4) -0.0293(4) -0.2139(3) 0.058(2) Uani 1 1 d . . .
H46 H 0.0277 -0.0425 -0.2457 0.070 Uiso 1 1 calc R . .
C47 C 0.1026(4) -0.0554(4) -0.2043(3) 0.057(2) Uani 1 1 d . . .
H47 H 0.1172 -0.0865 -0.2295 0.069 Uiso 1 1 calc R . .
C48 C 0.1345(4) -0.0370(4) -0.1590(4) 0.062(2) Uani 1 1 d . . .
H48 H 0.1709 -0.0559 -0.1527 0.075 Uiso 1 1 calc R . .
C49 C 0.1134(3) 0.0105(3) -0.1212(3) 0.0423(14) Uani 1 1 d . . .
H49 H 0.1354 0.0237 -0.0898 0.051 Uiso 1 1 calc R . .
Fe1A Fe 0.02326(3) -0.27664(4) -0.03573(3) 0.03144(18) Uani 1 1 d . . .
Fe2A Fe 0.09906(3) -0.32278(4) 0.07189(3) 0.03098(18) Uani 1 1 d . . .
O1A O 0.09532(16) -0.2615(2) 0.00729(17) 0.0347(9) Uani 1 1 d . . .
O2A O 0.02445(18) -0.3350(2) 0.03058(18) 0.0414(10) Uani 1 1 d . . .
O3A O -0.04675(19) -0.3252(2) -0.06137(17) 0.0435(10) Uani 1 1 d . . .
O4A O -0.0517(2) -0.2541(2) -0.13121(19) 0.0476(11) Uani 1 1 d . . .
O5A O 0.0674(2) -0.3878(2) 0.12507(17) 0.0424(10) Uani 1 1 d . . .
O6A O 0.1305(2) -0.3883(3) 0.1964(2) 0.0624(14) Uani 1 1 d . . .
N1A N 0.0674(2) -0.1842(2) -0.0805(2) 0.0315(10) Uani 1 1 d . . .
N2A N 0.1912(2) -0.2677(3) 0.0678(2) 0.0355(11) Uani 1 1 d . . .
N3A N 0.0705(2) -0.3142(2) -0.1032(2) 0.0370(11) Uani 1 1 d . . .
N4A N 0.1400(2) -0.3068(3) -0.1670(2) 0.0443(12) Uani 1 1 d . . .
H4A H 0.1649 -0.2896 -0.1902 0.053 Uiso 1 1 calc R . .
N5A N -0.0245(2) -0.1972(3) -0.0120(2) 0.0369(11) Uani 1 1 d . . .
N6A N -0.0640(2) -0.1016(3) -0.0296(2) 0.0435(12) Uani 1 1 d . . .
H6A1 H -0.0695 -0.0636 -0.0446 0.052 Uiso 1 1 calc R . .
N7A N 0.1566(2) -0.3886(3) 0.0412(2) 0.0400(12) Uani 1 1 d . . .
N8A N 0.2357(3) -0.4186(3) -0.0048(3) 0.0543(15) Uani 1 1 d . . .
H8A1 H 0.2701 -0.4169 -0.0194 0.065 Uiso 1 1 calc R . .
N9A N 0.1015(2) -0.2583(3) 0.1388(2) 0.0351(11) Uani 1 1 d . . .
N10A N 0.1455(3) -0.2007(3) 0.2045(2) 0.0462(13) Uani 1 1 d . . .
H10A H 0.1732 -0.1816 0.2231 0.055 Uiso 1 1 calc R . .
C1A C 0.1411(3) -0.2227(3) -0.0139(2) 0.0355(13) Uani 1 1 d . . .
H1A H 0.1627 -0.2464 -0.0435 0.043 Uiso 1 1 calc R . .
C2A C 0.1121(2) -0.1633(3) -0.0392(3) 0.0357(13) Uani 1 1 d . . .
H2A1 H 0.0943 -0.1376 -0.0090 0.043 Uiso 1 1 calc R . .
H2A2 H 0.1410 -0.1364 -0.0583 0.043 Uiso 1 1 calc R . .
C3A C 0.1799(3) -0.2081(3) 0.0357(3) 0.0381(13) Uani 1 1 d . . .
H3A1 H 0.2164 -0.1899 0.0221 0.046 Uiso 1 1 calc R . .
H3A2 H 0.1614 -0.1762 0.0605 0.046 Uiso 1 1 calc R . .
C4A C 0.0925(3) -0.2042(3) -0.1353(3) 0.0378(13) Uani 1 1 d . . .
H4C H 0.1290 -0.1814 -0.1417 0.045 Uiso 1 1 calc R . .
H4D H 0.0660 -0.1932 -0.1662 0.045 Uiso 1 1 calc R . .
C5A C 0.1026(3) -0.2752(3) -0.1342(2) 0.0377(13) Uani 1 1 d . . .
C6A C 0.0880(3) -0.3777(3) -0.1179(2) 0.0412(14) Uani 1 1 d . . .
C7A C 0.0667(4) -0.4371(3) -0.1014(3) 0.0513(18) Uani 1 1 d . . .
H7A H 0.0360 -0.4406 -0.0756 0.062 Uiso 1 1 calc R . .
C8A C 0.0923(4) -0.4903(4) -0.1243(3) 0.067(2) Uani 1 1 d . . .
H8A H 0.0796 -0.5316 -0.1134 0.081 Uiso 1 1 calc R . .
C9A C 0.1372(5) -0.4847(4) -0.1637(4) 0.074(3) Uani 1 1 d . . .
H9A H 0.1542 -0.5226 -0.1779 0.089 Uiso 1 1 calc R . .
C10A C 0.1569(4) -0.4270(4) -0.1819(4) 0.066(2) Uani 1 1 d . . .
H10A H 0.1860 -0.4235 -0.2095 0.079 Uiso 1 1 calc R . .
C11A C 0.1315(3) -0.3735(3) -0.1573(3) 0.0478(16) Uani 1 1 d . . .
C12A C 0.0234(3) -0.1335(3) -0.0863(3) 0.0367(13) Uani 1 1 d . . .
H12C H 0.0057 -0.1359 -0.1239 0.044 Uiso 1 1 calc R . .
H12D H 0.0414 -0.0908 -0.0822 0.044 Uiso 1 1 calc R . .
C13A C -0.0210(3) -0.1422(3) -0.0423(3) 0.0360(13) Uani 1 1 d . . .
C14A C -0.0730(3) -0.1900(3) 0.0234(3) 0.0393(14) Uani 1 1 d . . .
C15A C -0.0968(3) -0.2320(4) 0.0621(3) 0.056(2) Uani 1 1 d . . .
H15A H -0.0806 -0.2727 0.0695 0.067 Uiso 1 1 calc R . .
C16A C -0.1472(4) -0.2101(6) 0.0899(3) 0.074(3) Uani 1 1 d . . .
H16A H -0.1652 -0.2366 0.1170 1.000 Uiso 1.0(13) 1 calc R . .
C17A C -0.1707(4) -0.1493(6) 0.0774(4) 0.082(3) Uani 1 1 d . . .
H17A H -0.2035 -0.1357 0.0974 0.098 Uiso 1 1 calc R . .
C18A C -0.1481(3) -0.1093(5) 0.0376(3) 0.063(2) Uani 1 1 d . . .
H18B H -0.1655 -0.0696 0.0283 0.076 Uiso 1 1 calc R . .
C19A C -0.0981(3) -0.1303(4) 0.0115(3) 0.0453(15) Uani 1 1 d . . .
C20A C 0.2353(3) -0.3083(3) 0.0389(3) 0.0438(15) Uani 1 1 d . . .
H20C H 0.2487 -0.2867 0.0043 0.053 Uiso 1 1 calc R . .
H20D H 0.2685 -0.3149 0.0639 0.053 Uiso 1 1 calc R . .
C21A C 0.2090(3) -0.3711(3) 0.0245(3) 0.0423(14) Uani 1 1 d . . .
C22A C 0.1483(3) -0.4520(3) 0.0224(3) 0.0398(14) Uani 1 1 d . . .
C23A C 0.1021(3) -0.4947(3) 0.0291(3) 0.0449(15) Uani 1 1 d . . .
H23A H 0.0686 -0.4830 0.0490 0.054 Uiso 1 1 calc R . .
C24A C 0.1082(3) -0.5551(4) 0.0048(3) 0.0543(17) Uani 1 1 d . . .
H24A H 0.0779 -0.5850 0.0085 0.065 Uiso 1 1 calc R . .
C25A C 0.1578(4) -0.5738(4) -0.0251(3) 0.062(2) Uani 1 1 d . . .
H25A H 0.1599 -0.6156 -0.0405 0.074 Uiso 1 1 calc R . .
C26A C 0.2036(4) -0.5317(4) -0.0323(4) 0.0611(19) Uani 1 1 d . . .
H26A H 0.2367 -0.5435 -0.0529 0.073 Uiso 1 1 calc R . .
C27A C 0.1979(3) -0.4707(4) -0.0072(3) 0.0479(16) Uani 1 1 d . . .
C28A C 0.2062(3) -0.2523(4) 0.1273(3) 0.0451(15) Uani 1 1 d . . .
H28C H 0.2331 -0.2158 0.1287 0.054 Uiso 1 1 calc R . .
H28D H 0.2244 -0.2896 0.1455 0.054 Uiso 1 1 calc R . .
C29A C 0.1516(3) -0.2356(3) 0.1568(3) 0.0376(14) Uani 1 1 d . . .
C30A C 0.0599(3) -0.2377(3) 0.1777(2) 0.0391(14) Uani 1 1 d . . .
C31A C 0.0006(3) -0.2483(3) 0.1799(3) 0.0437(15) Uani 1 1 d . . .
H31A H -0.0184 -0.2734 0.1523 0.052 Uiso 1 1 calc R . .
C32A C -0.0291(3) -0.2205(4) 0.2240(3) 0.0563(18) Uani 1 1 d . . .
H32A H -0.0692 -0.2267 0.2269 0.068 Uiso 1 1 calc R . .
C33A C -0.0010(4) -0.1835(4) 0.2645(3) 0.061(2) Uani 1 1 d . . .
H33A H -0.0231 -0.1657 0.2941 0.073 Uiso 1 1 calc R . .
C34A C 0.0571(4) -0.1715(4) 0.2637(3) 0.0551(19) Uani 1 1 d . . .
H34A H 0.0753 -0.1457 0.2913 0.066 Uiso 1 1 calc R . .
C35A C 0.0878(3) -0.2003(3) 0.2191(3) 0.0407(14) Uani 1 1 d . . .
C36A C -0.0695(3) -0.3043(3) -0.1076(2) 0.0364(13) Uani 1 1 d . . .
C37A C -0.1168(2) -0.3452(3) -0.1317(2) 0.0346(13) Uani 1 1 d . . .
C38A C -0.1505(2) -0.3225(3) -0.1763(3) 0.0392(14) Uani 1 1 d . . .
H38A H -0.1454 -0.2801 -0.1897 0.047 Uiso 1 1 calc R . .
C39A C -0.1915(3) -0.3622(4) -0.2010(3) 0.0479(16) Uani 1 1 d . . .
H39A H -0.2139 -0.3473 -0.2316 0.057 Uiso 1 1 calc R . .
C40A C -0.1990(3) -0.4245(4) -0.1799(3) 0.0523(18) Uani 1 1 d . . .
H40A H -0.2266 -0.4519 -0.1966 0.063 Uiso 1 1 calc R . .
C41A C -0.1671(3) -0.4464(4) -0.1358(3) 0.0511(17) Uani 1 1 d . . .
H41A H -0.1734 -0.4882 -0.1215 0.061 Uiso 1 1 calc R . .
C42A C -0.1251(3) -0.4071(3) -0.1115(3) 0.0415(14) Uani 1 1 d . . .
H42A H -0.1025 -0.4227 -0.0814 0.050 Uiso 1 1 calc R . .
C43A C 0.0858(3) -0.4082(3) 0.1731(3) 0.0427(15) Uani 1 1 d . . .
C44A C 0.0497(3) -0.4579(3) 0.2009(3) 0.0408(14) Uani 1 1 d . . .
C45A C -0.0018(3) -0.4777(4) 0.1768(3) 0.0533(18) Uani 1 1 d . . .
H45A H -0.0144 -0.4589 0.1427 0.064 Uiso 1 1 calc R . .
C46A C -0.0347(3) -0.5249(4) 0.2025(4) 0.063(2) Uani 1 1 d . . .
H46A H -0.0699 -0.5376 0.1861 0.075 Uiso 1 1 calc R . .
C47A C -0.0163(4) -0.5535(4) 0.2523(3) 0.064(2) Uani 1 1 d . . .
H47A H -0.0383 -0.5864 0.2693 0.077 Uiso 1 1 calc R . .
C48A C 0.0330(4) -0.5341(5) 0.2760(4) 0.071(2) Uani 1 1 d . . .
H48A H 0.0449 -0.5528 0.3105 0.085 Uiso 1 1 calc R . .
C49A C 0.0670(4) -0.4872(4) 0.2511(3) 0.061(2) Uani 1 1 d . . .
H49A H 0.1020 -0.4751 0.2681 0.073 Uiso 1 1 calc R . .
Cl1 Cl 0.14176(8) -0.24453(14) -0.30435(8) 0.0742(6) Uani 1 1 d . . .
O7 O 0.1908(3) -0.2502(5) -0.2685(3) 0.101(3) Uani 1 1 d . . .
O8 O 0.0956(3) -0.2150(5) -0.2774(4) 0.116(3) Uani 1 1 d . . .
O9 O 0.1559(4) -0.2253(10) -0.3543(4) 0.236(9) Uani 1 1 d . . .
O10 O 0.1167(5) -0.3097(6) -0.3101(7) 0.177(6) Uani 1 1 d . . .
Cl2 Cl 0.27927(8) -0.21013(14) -0.12301(9) 0.0711(6) Uani 1 1 d . . .
O11 O 0.3269(4) -0.2072(6) -0.1564(4) 0.164(5) Uani 1 1 d . . .
O12 O 0.2887(4) -0.2024(7) -0.0692(3) 0.144(4) Uani 1 1 d . . .
O13 O 0.2331(3) -0.1729(5) -0.1419(4) 0.129(4) Uani 1 1 d . . .
O14 O 0.2582(6) -0.2777(7) -0.1181(8) 0.208(7) Uani 1 1 d . . .
Cl3 Cl -0.07017(10) -0.51960(11) 0.02023(9) 0.0712(6) Uani 1 1 d . . .
O15 O -0.0502(4) -0.4542(4) 0.0258(5) 0.119(3) Uani 1 1 d . . .
O16 O -0.0574(4) -0.5449(5) -0.0337(4) 0.134(4) Uani 1 1 d . . .
O17 O -0.0435(5) -0.5580(4) 0.0589(4) 0.155(5) Uani 1 1 d . . .
O18 O -0.1223(5) -0.5310(7) 0.0233(5) 0.191(6) Uani 1 1 d . . .
Cl4 Cl -0.24650(11) 0.05626(12) 0.09073(13) 0.0875(8) Uani 1 1 d . . .
O19 O -0.2202(3) 0.0942(5) 0.0520(4) 0.133(4) Uani 1 1 d . . .
O20 O -0.2513(9) -0.0073(5) 0.0808(6) 0.198(6) Uani 1 1 d . . .
O21 O -0.2920(3) 0.0856(4) 0.1189(3) 0.108(3) Uani 1 1 d . . .
O22 O -0.2003(4) 0.0485(9) 0.1354(6) 0.209(8) Uani 1 1 d . . .
O1W O -0.0962(2) 0.0166(3) -0.0689(3) 0.0757(17) Uani 1 1 d . . .
O2W O 0.2206(3) -0.4839(3) 0.1769(3) 0.087(2) Uani 1 1 d . . .
O3W O 0.2325(3) -0.1191(3) 0.2444(3) 0.0840(19) Uani 1 1 d . . .
O4W O 0.3788(3) -0.3380(3) -0.1861(3) 0.0850(19) Uani 1 1 d . . .
O5W O 0.3145(3) -0.4114(4) 0.1300(4) 0.108(3) Uani 1 1 d . . .
O6W O 0.3372(3) -0.3859(4) -0.0684(4) 0.107(2) Uani 1 1 d . . .
O7W O 0.2039(4) 0.0988(6) -0.0041(5) 0.157(5) Uani 1 1 d . . .
O8W O -0.2143(5) 0.0388(6) -0.0768(6) 0.170(5) Uani 1 1 d . . .
O9W O 0.2588(9) 0.0961(10) -0.1106(8) 0.250(8) Uani 1 1 d . . .

loop_
_atom_site_aniso_label
_atom_site_aniso_U_11
_atom_site_aniso_U_22
_atom_site_aniso_U_33
_atom_site_aniso_U_23
_atom_site_aniso_U_13
_atom_site_aniso_U_12
Fe1 0.0263(4) 0.0317(5) 0.0322(4) -0.0025(3) -0.0007(3) 0.0003(3)
Fe2 0.0274(4) 0.0364(5) 0.0308(4) -0.0038(3) 0.0011(3) -0.0016(3)
O1 0.028(2) 0.040(3) 0.037(2) -0.0047(18) 0.0018(17) 0.0060(16)
O2 0.033(2) 0.048(3) 0.038(2) -0.0080(19) 0.0029(18) 0.0052(18)
O3 0.037(2) 0.044(3) 0.035(2) -0.0035(18) -0.0016(18) 0.0032(18)
O4 0.039(2) 0.045(3) 0.050(3) -0.009(2) -0.001(2) 0.0130(19)
O5 0.047(3) 0.050(3) 0.043(2) -0.014(2) 0.006(2) -0.004(2)
O6 0.041(2) 0.043(3) 0.053(3) -0.001(2) 0.004(2) 0.0049(19)
N1 0.032(2) 0.030(3) 0.030(2) -0.0063(18) -0.0036(19) -0.0035(19)
N2 0.025(2) 0.034(3) 0.037(3) 0.001(2) -0.003(2) -0.0001(18)
N3 0.037(3) 0.036(3) 0.037(3) -0.005(2) 0.006(2) 0.003(2)
N4 0.042(3) 0.041(3) 0.033(2) -0.003(2) 0.008(2) 0.000(2)
N5 0.028(2) 0.037(3) 0.044(3) 0.006(2) 0.002(2) 0.000(2)
N6 0.044(3) 0.033(3) 0.072(4) 0.002(3) -0.006(3) -0.012(2)
N7 0.031(2) 0.036(3) 0.035(3) 0.001(2) 0.003(2) 0.0000(19)
N8 0.031(3) 0.046(3) 0.055(3) 0.018(2) 0.004(2) 0.000(2)
N9 0.044(3) 0.046(3) 0.030(3) 0.000(2) 0.003(2) -0.007(2)
N10 0.076(4) 0.048(4) 0.037(3) 0.004(2) 0.003(3) 0.006(3)
C1 0.026(3) 0.039(4) 0.034(3) -0.007(2) -0.003(2) 0.010(2)
C2 0.031(3) 0.038(4) 0.038(3) 0.000(2) -0.002(2) 0.007(2)
C3 0.035(3) 0.039(4) 0.037(3) -0.010(3) -0.002(2) 0.004(2)
C4 0.041(3) 0.053(4) 0.029(3) -0.004(3) 0.006(2) 0.012(3)
C5 0.029(3) 0.038(4) 0.034(3) -0.004(2) 0.000(2) -0.001(2)
C6 0.035(3) 0.031(3) 0.040(3) -0.005(2) 0.006(2) -0.007(2)
C7 0.061(4) 0.036(4) 0.046(4) -0.004(3) 0.013(3) 0.002(3)
C8 0.079(5) 0.036(4) 0.064(5) -0.002(3) 0.011(4) 0.006(3)
C9 0.078(5) 0.042(5) 0.068(5) 0.019(4) 0.007(4) 0.005(4)
C10 0.061(4) 0.050(5) 0.046(4) 0.006(3) 0.004(3) 0.000(3)
C11 0.036(3) 0.040(4) 0.042(3) 0.003(3) 0.004(3) -0.004(3)
C12 0.039(3) 0.031(4) 0.058(4) -0.008(3) -0.005(3) -0.003(2)
C13 0.036(3) 0.033(4) 0.051(4) 0.002(3) -0.010(3) -0.001(2)
C14 0.032(3) 0.043(4) 0.048(4) 0.013(3) 0.002(3) -0.007(2)
C15 0.047(4) 0.058(5) 0.049(4) 0.013(3) 0.006(3) 0.000(3)
C16 0.038(4) 0.098(7) 0.072(5) 0.016(5) 0.019(4) 0.005(4)
C17 0.046(4) 0.099(8) 0.079(6) 0.032(5) 0.002(4) -0.017(5)
C18 0.039(4) 0.065(6) 0.090(6) 0.016(4) -0.001(4) -0.020(3)
C19 0.033(3) 0.052(4) 0.052(4) 0.011(3) -0.002(3) -0.005(3)
C20 0.029(3) 0.044(4) 0.046(3) 0.005(3) 0.000(2) -0.004(2)
C21 0.028(3) 0.040(4) 0.040(3) -0.001(2) -0.004(2) -0.003(2)
C22 0.040(3) 0.032(4) 0.045(3) 0.001(2) -0.006(3) 0.000(2)
C23 0.045(4) 0.043(4) 0.057(4) -0.008(3) -0.012(3) 0.006(3)
C24 0.070(5) 0.039(4) 0.079(5) -0.010(4) -0.027(4) 0.015(4)
C25 0.075(6) 0.040(5) 0.097(7) 0.012(4) -0.023(5) 0.007(4)
C26 0.075(5) 0.048(5) 0.080(6) 0.020(4) 0.000(4) -0.014(4)
C27 0.047(4) 0.044(4) 0.048(4) 0.012(3) -0.006(3) -0.005(3)
C28 0.039(3) 0.046(4) 0.033(3) -0.003(2) -0.010(2) 0.005(3)
C29 0.056(4) 0.042(4) 0.028(3) 0.001(2) -0.002(3) -0.004(3)
C30 0.064(4) 0.044(4) 0.034(3) -0.011(3) 0.019(3) -0.016(3)
C31 0.057(4) 0.071(6) 0.055(4) -0.019(4) 0.016(4) -0.022(4)
C32 0.084(6) 0.071(7) 0.082(6) -0.031(5) 0.035(5) -0.033(5)
C33 0.117(9) 0.061(6) 0.076(7) -0.015(5) 0.054(6) -0.033(6)
C34 0.142(10) 0.046(5) 0.059(5) 0.003(4) 0.038(6) -0.013(5)
C35 0.089(6) 0.036(4) 0.049(4) -0.003(3) 0.024(4) -0.006(4)
C36 0.028(3) 0.039(4) 0.045(4) 0.002(3) 0.003(2) 0.001(2)
C37 0.034(3) 0.042(4) 0.034(3) -0.003(2) -0.001(2) 0.007(3)
C38 0.052(4) 0.039(4) 0.054(4) -0.001(3) -0.019(3) 0.003(3)
C39 0.061(4) 0.041(5) 0.073(5) 0.004(3) -0.021(4) 0.014(3)
C40 0.056(4) 0.059(5) 0.067(5) 0.001(4) -0.027(4) 0.010(4)
C41 0.050(4) 0.063(5) 0.057(4) -0.009(4) -0.022(3) 0.010(3)
C42 0.054(4) 0.038(4) 0.056(4) -0.012(3) -0.011(3) 0.008(3)
C43 0.040(3) 0.029(3) 0.039(3) 0.001(2) 0.005(3) -0.001(2)
C44 0.040(3) 0.033(3) 0.037(3) 0.008(2) 0.006(2) -0.003(2)
C45 0.048(3) 0.038(4) 0.042(3) -0.003(3) -0.002(3) -0.014(3)
C46 0.084(6) 0.044(4) 0.047(4) -0.010(3) 0.016(4) -0.019(4)
C47 0.083(6) 0.031(4) 0.058(4) -0.014(3) 0.025(4) -0.002(3)
C48 0.063(5) 0.043(5) 0.081(6) 0.008(4) 0.026(4) 0.013(3)
C49 0.041(3) 0.043(4) 0.043(3) -0.002(3) 0.004(3) 0.005(3)
Fe1A 0.0329(4) 0.0315(5) 0.0299(4) 0.0037(3) -0.0012(3) -0.0043(3)
Fe2A 0.0324(4) 0.0292(4) 0.0314(4) 0.0006(3) -0.0036(3) -0.0020(3)
O1A 0.033(2) 0.031(2) 0.040(2) 0.0051(17) -0.0010(17) -0.0075(15)
O2A 0.039(2) 0.048(3) 0.038(2) 0.0106(19) -0.0091(18) -0.0130(18)
O3A 0.047(2) 0.049(3) 0.034(2) 0.0082(19) -0.0091(19) -0.012(2)
O4A 0.061(3) 0.041(3) 0.041(2) 0.007(2) -0.004(2) -0.018(2)
O5A 0.051(3) 0.039(3) 0.038(2) 0.0045(18) -0.0030(19) -0.0083(19)
O6A 0.054(3) 0.052(3) 0.082(4) 0.016(3) -0.028(3) -0.014(2)
N1A 0.035(2) 0.024(3) 0.036(3) 0.0016(18) 0.004(2) -0.0026(19)
N2A 0.032(2) 0.036(3) 0.039(3) -0.002(2) -0.006(2) -0.0021(19)
N3A 0.045(3) 0.027(3) 0.039(3) 0.004(2) 0.000(2) -0.002(2)
N4A 0.046(3) 0.042(3) 0.045(3) -0.004(2) 0.010(2) 0.004(2)
N5A 0.038(3) 0.040(3) 0.033(3) 0.008(2) 0.004(2) -0.006(2)
N6A 0.042(3) 0.036(3) 0.053(3) 0.000(2) 0.000(2) 0.008(2)
N7A 0.041(3) 0.039(3) 0.040(3) 0.002(2) -0.003(2) 0.003(2)
N8A 0.046(3) 0.053(4) 0.064(4) -0.009(3) 0.007(3) 0.007(3)
N9A 0.039(3) 0.035(3) 0.032(3) -0.002(2) -0.005(2) -0.006(2)
N10A 0.053(3) 0.044(3) 0.042(3) -0.008(2) -0.011(3) -0.009(3)
C1A 0.036(3) 0.036(4) 0.035(3) 0.005(2) -0.001(2) -0.012(2)
C2A 0.038(3) 0.029(3) 0.040(3) 0.001(2) -0.002(3) -0.011(2)
C3A 0.039(3) 0.039(4) 0.036(3) 0.000(3) -0.001(3) -0.009(3)
C4A 0.046(3) 0.031(3) 0.037(3) 0.003(2) 0.010(3) -0.004(2)
C5A 0.045(3) 0.033(4) 0.034(3) 0.002(2) 0.001(2) 0.002(3)
C6A 0.060(4) 0.031(4) 0.033(3) -0.001(2) 0.001(3) 0.005(3)
C7A 0.089(5) 0.028(4) 0.036(3) 0.000(3) -0.014(3) -0.003(3)
C8A 0.116(7) 0.037(5) 0.050(4) 0.000(3) -0.019(5) 0.015(4)
C9A 0.109(7) 0.041(5) 0.072(5) -0.006(4) -0.005(5) 0.029(5)
C10A 0.086(6) 0.047(5) 0.064(5) -0.005(4) 0.014(4) 0.024(4)
C11A 0.055(4) 0.040(4) 0.048(4) -0.004(3) 0.001(3) 0.008(3)
C12A 0.038(3) 0.025(3) 0.047(3) 0.011(2) 0.003(3) 0.004(2)
C13A 0.036(3) 0.032(3) 0.040(3) 0.000(2) 0.006(2) -0.003(2)
C14A 0.030(3) 0.055(4) 0.033(3) -0.003(3) 0.003(2) -0.004(3)
C15A 0.035(3) 0.086(6) 0.047(4) 0.012(4) 0.006(3) -0.011(3)
C16A 0.047(4) 0.127(9) 0.050(4) 0.003(5) 0.018(3) -0.015(5)
C17A 0.051(5) 0.133(10) 0.062(5) -0.016(6) 0.018(4) 0.015(5)
C18A 0.048(4) 0.080(6) 0.062(5) -0.010(4) 0.014(4) 0.007(4)
C19A 0.037(3) 0.052(4) 0.048(4) -0.005(3) 0.006(3) 0.002(3)
C20A 0.033(3) 0.039(4) 0.059(4) 0.003(3) 0.006(3) 0.001(2)
C21A 0.042(3) 0.043(4) 0.042(3) -0.007(3) 0.006(3) 0.004(3)
C22A 0.044(3) 0.029(4) 0.047(3) 0.000(2) -0.005(3) 0.008(2)
C23A 0.051(4) 0.039(4) 0.045(3) 0.000(3) -0.007(3) 0.005(3)
C24A 0.072(5) 0.041(4) 0.051(4) 0.005(3) -0.004(4) -0.001(3)
C25A 0.083(6) 0.042(5) 0.060(5) -0.007(3) -0.009(4) 0.012(4)
C26A 0.071(5) 0.051(5) 0.061(5) -0.012(4) 0.005(4) 0.014(4)
C27A 0.049(4) 0.048(4) 0.047(4) -0.006(3) 0.001(3) 0.014(3)
C28A 0.034(3) 0.045(4) 0.057(4) -0.002(3) -0.010(3) -0.006(3)
C29A 0.045(3) 0.031(4) 0.037(3) 0.001(2) -0.014(3) -0.004(2)
C30A 0.052(4) 0.031(4) 0.035(3) 0.001(2) -0.001(3) 0.003(3)
C31A 0.044(3) 0.046(4) 0.041(4) 0.002(3) 0.000(3) -0.002(3)
C32A 0.050(4) 0.060(5) 0.059(4) -0.004(4) 0.011(3) 0.000(3)
C33A 0.076(5) 0.063(5) 0.043(4) -0.014(3) 0.010(4) 0.006(4)
C34A 0.072(5) 0.053(5) 0.041(4) -0.011(3) -0.002(3) -0.002(4)
C35A 0.050(4) 0.041(4) 0.032(3) -0.004(3) -0.009(3) -0.006(3)
C36A 0.036(3) 0.044(4) 0.029(3) 0.004(2) 0.001(2) -0.003(3)
C37A 0.032(3) 0.043(4) 0.029(3) 0.001(2) 0.002(2) 0.001(2)
C38A 0.031(3) 0.046(4) 0.041(3) -0.004(3) 0.001(2) -0.004(2)
C39A 0.033(3) 0.063(5) 0.048(4) -0.003(3) -0.010(3) -0.001(3)
C40A 0.038(3) 0.064(5) 0.055(4) -0.013(3) -0.002(3) -0.013(3)
C41A 0.052(4) 0.038(4) 0.063(4) 0.005(3) 0.002(3) -0.010(3)
C42A 0.042(3) 0.042(4) 0.040(3) 0.009(3) -0.003(3) -0.008(3)
C43A 0.051(4) 0.035(4) 0.042(3) 0.006(3) -0.013(3) 0.006(3)
C44A 0.049(4) 0.039(4) 0.035(3) 0.005(2) -0.007(3) -0.007(3)
C45A 0.055(4) 0.066(5) 0.039(4) 0.016(3) -0.004(3) -0.016(4)
C46A 0.053(4) 0.068(5) 0.068(5) 0.009(4) 0.008(4) -0.017(4)
C47A 0.075(6) 0.063(6) 0.053(4) 0.014(4) 0.019(4) -0.004(4)
C48A 0.098(7) 0.066(6) 0.049(4) 0.021(4) 0.002(4) -0.005(5)
C49A 0.083(6) 0.049(5) 0.052(4) 0.014(3) -0.023(4) -0.004(4)
Cl1 0.0458(10) 0.134(2) 0.0430(9) 0.0009(11) -0.0015(8) -0.0063(11)
O7 0.060(4) 0.184(8) 0.058(4) 0.038(4) -0.022(3) -0.050(4)
O8 0.079(5) 0.147(8) 0.121(6) -0.046(6) 0.019(4) 0.003(5)
O9 0.063(5) 0.56(3) 0.084(6) 0.148(11) -0.003(4) 0.011(9)
O10 0.113(8) 0.152(10) 0.265(15) -0.092(10) -0.062(9) 0.005(6)
Cl2 0.0435(10) 0.115(2) 0.0548(11) -0.0046(11) -0.0012(8) 0.0171(11)
O11 0.093(6) 0.274(14) 0.124(7) 0.107(8) 0.065(5) 0.074(7)
O12 0.102(6) 0.267(13) 0.062(5) -0.001(6) 0.009(4) 0.019(7)
O13 0.047(4) 0.203(10) 0.138(7) 0.062(6) 0.009(4) 0.049(5)
O14 0.163(11) 0.138(11) 0.32(2) -0.009(12) -0.022(13) -0.033(9)
Cl3 0.0725(13) 0.0673(14) 0.0739(13) 0.0149(10) -0.0082(11) 0.0090(10)
O15 0.104(6) 0.053(5) 0.201(9) 0.028(5) -0.024(6) -0.016(4)
O16 0.124(7) 0.187(10) 0.089(5) -0.052(6) 0.032(5) -0.021(6)
O17 0.248(12) 0.087(6) 0.129(7) 0.025(5) -0.097(8) 0.041(7)
O18 0.132(8) 0.226(12) 0.216(11) 0.053(9) -0.048(8) -0.153(9)
Cl4 0.0724(13) 0.0496(14) 0.140(2) 0.0212(12) 0.0430(14) 0.0177(10)
O19 0.085(5) 0.135(8) 0.178(9) 0.080(7) 0.061(5) 0.034(5)
O20 0.338(19) 0.067(7) 0.189(11) 0.008(7) 0.036(13) 0.023(9)
O21 0.086(5) 0.121(7) 0.117(6) 0.028(5) 0.045(4) 0.045(4)
O22 0.082(6) 0.322(19) 0.224(13) 0.164(14) 0.000(7) 0.033(8)
O1W 0.058(3) 0.049(4) 0.119(5) 0.018(3) 0.005(3) -0.003(2)
O2W 0.065(4) 0.060(4) 0.135(6) -0.019(4) 0.002(4) -0.010(3)
O3W 0.080(4) 0.078(5) 0.094(5) 0.008(4) -0.027(4) -0.019(3)
O4W 0.105(5) 0.072(5) 0.078(4) -0.013(3) -0.005(4) 0.000(4)
O5W 0.074(4) 0.087(6) 0.163(8) -0.020(5) 0.014(5) -0.010(4)
O6W 0.093(5) 0.106(6) 0.124(6) 0.026(5) 0.016(5) -0.001(4)
O7W 0.088(5) 0.189(11) 0.193(10) -0.073(9) -0.023(6) 0.067(6)
O8W 0.111(7) 0.162(11) 0.236(13) -0.008(10) -0.030(8) 0.023(7)
O9W 0.235(17) 0.269(19) 0.246(18) 0.006(15) 0.013(15) 0.053(15)

loop_
_atom_type_symbol
_atom_type_description
_atom_type_scat_dispersion_real
_atom_type_scat_dispersion_imag
_atom_type_scat_source
C C 0.0033 0.0016 'International Tables Vol C Tables 4.2.6.8 and 6.1.1.4'
H H 0.0000 0.0000 'International Tables Vol C Tables 4.2.6.8 and 6.1.1.4'
N N 0.0061 0.0033 'International Tables Vol C Tables 4.2.6.8 and 6.1.1.4'
O O 0.0106 0.0060 'International Tables Vol C Tables 4.2.6.8 and 6.1.1.4'
Cl Cl 0.1484 0.1585 'International Tables Vol C Tables 4.2.6.8 and 6.1.1.4'
Fe Fe 0.3463 0.8444 'International Tables Vol C Tables 4.2.6.8 and 6.1.1.4'

loop_
_geom_angle_atom_site_label_1
_geom_angle_atom_site_label_2
_geom_angle_atom_site_label_3
_geom_angle
_geom_angle_site_symmetry_1
_geom_angle_site_symmetry_3
_geom_angle_publ_flag
O2 Fe1 O1 71.44(17) . . ?
O2 Fe1 O3 89.01(18) . . ?
O1 Fe1 O3 158.40(18) . . ?
O2 Fe1 N5 105.2(2) . . ?
O1 Fe1 N5 102.67(19) . . ?
O3 Fe1 N5 91.02(19) . . ?
O2 Fe1 N3 115.53(19) . . ?
O1 Fe1 N3 94.33(18) . . ?
O3 Fe1 N3 85.73(19) . . ?
N5 Fe1 N3 139.1(2) . . ?
O2 Fe1 N1 144.42(17) . . ?
O1 Fe1 N1 74.17(16) . . ?
O3 Fe1 N1 126.33(17) . . ?
N5 Fe1 N1 73.73(18) . . ?
N3 Fe1 N1 75.67(18) . . ?
O2 Fe2 O1 71.81(16) . . ?
O2 Fe2 O5 86.20(18) . . ?
O1 Fe2 O5 158.01(18) . . ?
O2 Fe2 N7 105.91(19) . . ?
O1 Fe2 N7 95.04(19) . . ?
O5 Fe2 N7 90.68(19) . . ?
O2 Fe2 N9 114.0(2) . . ?
O1 Fe2 N9 98.43(19) . . ?
O5 Fe2 N9 90.6(2) . . ?
N7 Fe2 N9 140.1(2) . . ?
O2 Fe2 N2 145.47(17) . . ?
O1 Fe2 N2 73.71(16) . . ?
O5 Fe2 N2 128.26(18) . . ?
N7 Fe2 N2 75.39(18) . . ?
N9 Fe2 N2 72.76(19) . . ?
C1 O1 Fe2 126.9(3) . . ?
C1 O1 Fe1 123.8(3) . . ?
Fe2 O1 Fe1 108.04(18) . . ?
Fe2 O2 Fe1 108.24(19) . . ?
C36 O3 Fe1 111.3(4) . . ?
C43 O5 Fe2 116.6(4) . . ?
C12 N1 C2 111.9(5) . . ?
C12 N1 C4 111.3(5) . . ?
C2 N1 C4 111.3(5) . . ?
C12 N1 Fe1 108.4(4) . . ?
C2 N1 Fe1 104.5(3) . . ?
C4 N1 Fe1 109.2(4) . . ?
C28 N2 C20 113.4(5) . . ?
C28 N2 C3 109.0(5) . . ?
C20 N2 C3 113.4(5) . . ?
C28 N2 Fe2 106.2(3) . . ?
C20 N2 Fe2 109.6(3) . . ?
C3 N2 Fe2 104.5(3) . . ?
C5 N3 C6 105.9(5) . . ?
C5 N3 Fe1 114.9(4) . . ?
C6 N3 Fe1 127.5(4) . . ?
C5 N4 C11 107.2(5) . . ?
C13 N5 C14 107.3(5) . . ?
C13 N5 Fe1 117.5(4) . . ?
C14 N5 Fe1 129.6(4) . . ?
C13 N6 C19 109.1(6) . . ?
C21 N7 C22 106.4(5) . . ?
C21 N7 Fe2 120.3(4) . . ?
C22 N7 Fe2 132.7(4) . . ?
C21 N8 C27 107.8(5) . . ?
C29 N9 C30 107.2(6) . . ?
C29 N9 Fe2 118.2(4) . . ?
C30 N9 Fe2 133.6(5) . . ?
C29 N10 C35 108.4(6) . . ?
O1 C1 C3 107.1(4) . . ?
O1 C1 C2 106.1(5) . . ?
C3 C1 C2 114.8(5) . . ?
N1 C2 C1 110.4(5) . . ?
N2 C3 C1 109.7(5) . . ?
C5 C4 N1 109.6(5) . . ?
N3 C5 N4 112.7(5) . . ?
N3 C5 C4 124.2(5) . . ?
N4 C5 C4 123.0(5) . . ?
C7 C6 C11 120.8(6) . . ?
C7 C6 N3 130.7(6) . . ?
C11 C6 N3 108.4(5) . . ?
C6 C7 C8 117.1(6) . . ?
C9 C8 C7 120.7(7) . . ?
C8 C9 C10 123.4(7) . . ?
C11 C10 C9 115.5(7) . . ?
C10 C11 N4 131.7(6) . . ?
C10 C11 C6 122.5(6) . . ?
N4 C11 C6 105.7(5) . . ?
N1 C12 C13 109.0(5) . . ?
N5 C13 N6 110.7(6) . . ?
N5 C13 C12 123.6(6) . . ?
N6 C13 C12 125.5(6) . . ?
C15 C14 N5 131.1(6) . . ?
C15 C14 C19 121.3(6) . . ?
N5 C14 C19 107.6(6) . . ?
C14 C15 C16 117.3(8) . . ?
C15 C16 C17 120.1(8) . . ?
C18 C17 C16 123.3(7) . . ?
C17 C18 C19 116.6(8) . . ?
C18 C19 N6 133.4(7) . . ?
C18 C19 C14 121.3(7) . . ?
N6 C19 C14 105.4(5) . . ?
N2 C20 C21 110.4(5) . . ?
N7 C21 N8 111.9(5) . . ?
N7 C21 C20 122.5(5) . . ?
N8 C21 C20 125.5(5) . . ?
C23 C22 C27 122.3(6) . . ?
C23 C22 N7 130.6(6) . . ?
C27 C22 N7 107.1(5) . . ?
C24 C23 C22 115.6(7) . . ?
C23 C24 C25 123.1(7) . . ?
C26 C25 C24 121.0(8) . . ?
C25 C26 C27 116.6(8) . . ?
N8 C27 C22 106.6(5) . . ?
N8 C27 C26 132.0(7) . . ?
C22 C27 C26 121.4(7) . . ?
C29 C28 N2 108.0(5) . . ?
N10 C29 N9 111.2(6) . . ?
N10 C29 C28 126.9(6) . . ?
N9 C29 C28 121.9(6) . . ?
C31 C30 N9 130.7(7) . . ?
C31 C30 C35 122.4(7) . . ?
N9 C30 C35 106.9(7) . . ?
C32 C31 C30 116.6(9) . . ?
C31 C32 C33 121.2(10) . . ?
C34 C33 C32 123.2(9) . . ?
C33 C34 C35 115.6(10) . . ?
N10 C35 C30 106.3(6) . . ?
N10 C35 C34 132.8(9) . . ?
C30 C35 C34 120.9(9) . . ?
O4 C36 O3 123.2(6) . . ?
O4 C36 C37 119.9(6) . . ?
O3 C36 C37 116.8(5) . . ?
C38 C37 C42 118.5(6) . . ?
C38 C37 C36 121.3(6) . . ?
C42 C37 C36 120.2(6) . . ?
C39 C38 C37 120.5(7) . . ?
C40 C39 C38 120.6(7) . . ?
C41 C40 C39 119.3(7) . . ?
C40 C41 C42 121.1(7) . . ?
C41 C42 C37 120.0(7) . . ?
O6 C43 O5 122.3(6) . . ?
O6 C43 C44 121.5(6) . . ?
O5 C43 C44 116.2(5) . . ?
C45 C44 C49 120.6(6) . . ?
C45 C44 C43 119.8(6) . . ?
C49 C44 C43 119.6(6) . . ?
C44 C45 C46 119.1(7) . . ?
C47 C46 C45 120.6(7) . . ?
C48 C47 C46 120.9(7) . . ?
C47 C48 C49 120.2(7) . . ?
C44 C49 C48 118.4(7) . . ?
O2A Fe1A O1A 71.26(16) . . ?
O2A Fe1A O3A 86.79(17) . . ?
O1A Fe1A O3A 156.64(18) . . ?
O2A Fe1A N5A 106.2(2) . . ?
O1A Fe1A N5A 100.84(19) . . ?
O3A Fe1A N5A 92.7(2) . . ?
O2A Fe1A N3A 111.7(2) . . ?
O1A Fe1A N3A 90.43(19) . . ?
O3A Fe1A N3A 90.4(2) . . ?
N5A Fe1A N3A 142.01(19) . . ?
O2A Fe1A N1A 145.58(17) . . ?
O1A Fe1A N1A 75.03(17) . . ?
O3A Fe1A N1A 127.53(17) . . ?
N5A Fe1A N1A 73.37(18) . . ?
N3A Fe1A N1A 74.83(18) . . ?
O5A Fe2A O1A 154.72(17) . . ?
O5A Fe2A O2A 84.41(18) . . ?
O1A Fe2A O2A 70.64(16) . . ?
O5A Fe2A N7A 90.8(2) . . ?
O1A Fe2A N7A 100.50(19) . . ?
O2A Fe2A N7A 108.0(2) . . ?
O5A Fe2A N9A 88.0(2) . . ?
O1A Fe2A N9A 100.15(18) . . ?
O2A Fe2A N9A 118.5(2) . . ?
N7A Fe2A N9A 133.1(2) . . ?
O5A Fe2A N2A 132.21(18) . . ?
O1A Fe2A N2A 72.97(16) . . ?
O2A Fe2A N2A 143.27(17) . . ?
N7A Fe2A N2A 73.9(2) . . ?
N9A Fe2A N2A 72.73(19) . . ?
C1A O1A Fe1A 122.6(3) . . ?
C1A O1A Fe2A 126.8(3) . . ?
Fe1A O1A Fe2A 109.26(18) . . ?
Fe1A O2A Fe2A 108.7(2) . . ?
C36A O3A Fe1A 114.8(4) . . ?
C43A O5A Fe2A 131.3(4) . . ?
C12A N1A C4A 113.1(5) . . ?
C12A N1A C2A 109.7(5) . . ?
C4A N1A C2A 112.3(5) . . ?
C12A N1A Fe1A 108.3(3) . . ?
C4A N1A Fe1A 109.1(3) . . ?
C2A N1A Fe1A 103.8(3) . . ?
C3A N2A C28A 110.4(5) . . ?
C3A N2A C20A 111.1(5) . . ?
C28A N2A C20A 113.3(5) . . ?
C3A N2A Fe2A 104.9(3) . . ?
C28A N2A Fe2A 105.6(4) . . ?
C20A N2A Fe2A 111.0(4) . . ?
C5A N3A C6A 105.7(5) . . ?
C5A N3A Fe1A 119.5(4) . . ?
C6A N3A Fe1A 133.0(4) . . ?
C5A N4A C11A 107.2(5) . . ?
C13A N5A C14A 106.0(5) . . ?
C13A N5A Fe1A 119.8(4) . . ?
C14A N5A Fe1A 132.4(4) . . ?
C13A N6A C19A 108.2(5) . . ?
C21A N7A C22A 106.6(5) . . ?
C21A N7A Fe2A 121.5(4) . . ?
C22A N7A Fe2A 130.5(4) . . ?
C21A N8A C27A 107.2(6) . . ?
C29A N9A C30A 106.7(5) . . ?
C29A N9A Fe2A 119.9(4) . . ?
C30A N9A Fe2A 132.8(4) . . ?
C29A N10A C35A 108.1(5) . . ?
O1A C1A C3A 106.6(4) . . ?
O1A C1A C2A 105.4(5) . . ?
C3A C1A C2A 114.0(5) . . ?
N1A C2A C1A 109.3(5) . . ?
N2A C3A C1A 109.8(5) . . ?
N1A C4A C5A 108.9(5) . . ?
N3A C5A N4A 112.8(6) . . ?
N3A C5A C4A 121.6(5) . . ?
N4A C5A C4A 125.2(6) . . ?
C11A C6A C7A 120.6(6) . . ?
C11A C6A N3A 108.4(5) . . ?
C7A C6A N3A 130.9(6) . . ?
C8A C7A C6A 116.9(8) . . ?
C7A C8A C9A 121.4(8) . . ?
C10A C9A C8A 122.5(7) . . ?
C9A C10A C11A 115.4(8) . . ?
C6A C11A C10A 123.1(7) . . ?
C6A C11A N4A 105.9(5) . . ?
C10A C11A N4A 130.9(7) . . ?
N1A C12A C13A 109.4(5) . . ?
N6A C13A N5A 111.5(5) . . ?
N6A C13A C12A 127.0(6) . . ?
N5A C13A C12A 121.4(5) . . ?
C15A C14A C19A 121.7(6) . . ?
C15A C14A N5A 130.3(7) . . ?
C19A C14A N5A 107.9(5) . . ?
C14A C15A C16A 115.9(8) . . ?
C17A C16A C15A 120.6(8) . . ?
C18A C17A C16A 123.0(8) . . ?
C17A C18A C19A 116.0(8) . . ?
C18A C19A N6A 131.0(7) . . ?
C18A C19A C14A 122.6(7) . . ?
N6A C19A C14A 106.4(5) . . ?
C21A C20A N2A 108.6(5) . . ?
N7A C21A N8A 111.9(6) . . ?
N7A C21A C20A 123.4(6) . . ?
N8A C21A C20A 124.7(6) . . ?
C23A C22A C27A 120.8(6) . . ?
C23A C22A N7A 131.5(6) . . ?
C27A C22A N7A 107.8(6) . . ?
C24A C23A C22A 116.5(7) . . ?
C23A C24A C25A 122.8(7) . . ?
C26A C25A C24A 121.1(7) . . ?
C25A C26A C27A 116.3(7) . . ?
N8A C27A C22A 106.4(6) . . ?
N8A C27A C26A 131.1(7) . . ?
C22A C27A C26A 122.5(7) . . ?
N2A C28A C29A 107.2(5) . . ?
N9A C29A N10A 111.6(6) . . ?
N9A C29A C28A 121.0(5) . . ?
N10A C29A C28A 127.3(6) . . ?
C31A C30A N9A 131.1(6) . . ?
C31A C30A C35A 121.0(6) . . ?
N9A C30A C35A 107.9(6) . . ?
C32A C31A C30A 117.1(6) . . ?
C31A C32A C33A 121.3(7) . . ?
C34A C33A C32A 123.5(7) . . ?
C33A C34A C35A 115.5(7) . . ?
N10A C35A C30A 105.7(6) . . ?
N10A C35A C34A 132.7(6) . . ?
C30A C35A C34A 121.6(6) . . ?
O4A C36A O3A 121.6(6) . . ?
O4A C36A C37A 122.7(5) . . ?
O3A C36A C37A 115.6(5) . . ?
C42A C37A C38A 119.7(6) . . ?
C42A C37A C36A 119.6(5) . . ?
C38A C37A C36A 120.6(6) . . ?
C39A C38A C37A 120.2(7) . . ?
C38A C39A C40A 118.9(6) . . ?
C41A C40A C39A 121.0(6) . . ?
C40A C41A C42A 120.2(7) . . ?
C37A C42A C41A 119.9(6) . . ?
O6A C43A O5A 124.0(6) . . ?
O6A C43A C44A 120.3(6) . . ?
O5A C43A C44A 115.7(6) . . ?
C45A C44A C49A 118.0(6) . . ?
C45A C44A C43A 120.6(6) . . ?
C49A C44A C43A 121.3(6) . . ?
C46A C45A C44A 120.3(7) . . ?
C45A C46A C47A 120.4(8) . . ?
C48A C47A C46A 119.5(8) . . ?
C47A C48A C49A 121.3(8) . . ?
C48A C49A C44A 120.4(8) . . ?
O9 Cl1 O8 118.7(8) . . ?
O9 Cl1 O7 111.5(5) . . ?
O8 Cl1 O7 112.4(5) . . ?
O9 Cl1 O10 107.4(11) . . ?
O8 Cl1 O10 98.1(7) . . ?
O7 Cl1 O10 107.1(6) . . ?
O12 Cl2 O11 115.1(7) . . ?
O12 Cl2 O13 112.0(7) . . ?
O11 Cl2 O13 114.5(5) . . ?
O12 Cl2 O14 95.5(10) . . ?
O11 Cl2 O14 110.8(9) . . ?
O13 Cl2 O14 107.1(8) . . ?
O18 Cl3 O17 107.1(8) . . ?
O18 Cl3 O16 100.9(8) . . ?
O17 Cl3 O16 107.1(7) . . ?
O18 Cl3 O15 119.4(8) . . ?
O17 Cl3 O15 110.0(6) . . ?
O16 Cl3 O15 111.4(6) . . ?
O20 Cl4 O19 119.3(8) . . ?
O20 Cl4 O21 116.8(9) . . ?
O19 Cl4 O21 114.5(5) . . ?
O20 Cl4 O22 94.4(9) . . ?
O19 Cl4 O22 102.4(6) . . ?
O21 Cl4 O22 104.5(7) . . ?

loop_
_geom_bond_atom_site_label_1
_geom_bond_atom_site_label_2
_geom_bond_distance
_geom_bond_site_symmetry_2
_geom_bond_publ_flag
Fe1 O2 1.983(4) . ?
Fe1 O1 1.985(4) . ?
Fe1 O3 1.988(4) . ?
Fe1 N5 2.074(5) . ?
Fe1 N3 2.109(5) . ?
Fe1 N1 2.423(5) . ?
Fe2 O2 1.973(4) . ?
Fe2 O1 1.977(4) . ?
Fe2 O5 2.003(4) . ?
Fe2 N7 2.063(5) . ?
Fe2 N9 2.094(6) . ?
Fe2 N2 2.413(5) . ?
O1 C1 1.415(6) . ?
O3 C36 1.290(8) . ?
O4 C36 1.242(8) . ?
O5 C43 1.289(8) . ?
O6 C43 1.235(7) . ?
N1 C12 1.461(8) . ?
N1 C2 1.477(7) . ?
N1 C4 1.492(8) . ?
N2 C28 1.475(7) . ?
N2 C20 1.483(7) . ?
N2 C3 1.503(8) . ?
N3 C5 1.326(7) . ?
N3 C6 1.405(8) . ?
N4 C5 1.350(8) . ?
N4 C11 1.400(8) . ?
N5 C13 1.327(8) . ?
N5 C14 1.406(8) . ?
N6 C13 1.352(8) . ?
N6 C19 1.383(9) . ?
N7 C21 1.323(7) . ?
N7 C22 1.415(8) . ?
N8 C21 1.339(8) . ?
N8 C27 1.385(9) . ?
N9 C29 1.332(9) . ?
N9 C30 1.399(8) . ?
N10 C29 1.329(9) . ?
N10 C35 1.385(11) . ?
C1 C3 1.505(8) . ?
C1 C2 1.505(8) . ?
C4 C5 1.481(9) . ?
C6 C7 1.391(9) . ?
C6 C11 1.404(8) . ?
C7 C8 1.396(10) . ?
C8 C9 1.374(11) . ?
C9 C10 1.396(11) . ?
C10 C11 1.375(10) . ?
C12 C13 1.484(9) . ?
C14 C15 1.378(10) . ?
C14 C19 1.413(10) . ?
C15 C16 1.389(10) . ?
C16 C17 1.397(14) . ?
C17 C18 1.362(13) . ?
C18 C19 1.378(9) . ?
C20 C21 1.488(9) . ?
C22 C23 1.378(9) . ?
C22 C27 1.394(9) . ?
C23 C24 1.371(11) . ?
C24 C25 1.415(13) . ?
C25 C26 1.356(12) . ?
C26 C27 1.408(10) . ?
C28 C29 1.465(9) . ?
C30 C31 1.382(11) . ?
C30 C35 1.400(12) . ?
C31 C32 1.377(12) . ?
C32 C33 1.390(16) . ?
C33 C34 1.382(16) . ?
C34 C35 1.402(11) . ?
C36 C37 1.494(8) . ?
C37 C38 1.382(9) . ?
C37 C42 1.391(9) . ?
C38 C39 1.379(9) . ?
C39 C40 1.374(11) . ?
C40 C41 1.360(11) . ?
C41 C42 1.381(10) . ?
C43 C44 1.496(9) . ?
C44 C45 1.378(9) . ?
C44 C49 1.399(9) . ?
C45 C46 1.394(10) . ?
C46 C47 1.368(12) . ?
C47 C48 1.354(12) . ?
C48 C49 1.415(10) . ?
Fe1A O2A 1.976(4) . ?
Fe1A O1A 1.979(4) . ?
Fe1A O3A 2.002(4) . ?
Fe1A N5A 2.059(6) . ?
Fe1A N3A 2.082(5) . ?
Fe1A N1A 2.412(5) . ?
Fe2A O5A 1.981(4) . ?
Fe2A O1A 1.984(4) . ?
Fe2A O2A 2.000(4) . ?
Fe2A N7A 2.038(5) . ?
Fe2A N9A 2.068(5) . ?
Fe2A N2A 2.422(5) . ?
O1A C1A 1.421(7) . ?
O3A C36A 1.285(7) . ?
O4A C36A 1.248(7) . ?
O5A C43A 1.282(7) . ?
O6A C43A 1.244(8) . ?
N1A C12A 1.468(7) . ?
N1A C4A 1.477(7) . ?
N1A C2A 1.487(7) . ?
N2A C3A 1.469(8) . ?
N2A C28A 1.481(8) . ?
N2A C20A 1.488(8) . ?
N3A C5A 1.319(8) . ?
N3A C6A 1.419(8) . ?
N4A C5A 1.334(8) . ?
N4A C11A 1.412(9) . ?
N5A C13A 1.346(8) . ?
N5A C14A 1.408(8) . ?
N6A C13A 1.337(8) . ?
N6A C19A 1.386(8) . ?
N7A C21A 1.326(8) . ?
N7A C22A 1.400(8) . ?
N8A C21A 1.351(8) . ?
N8A C27A 1.390(10) . ?
N9A C29A 1.321(8) . ?
N9A C30A 1.396(8) . ?
N10A C29A 1.346(8) . ?
N10A C35A 1.381(9) . ?
C1A C3A 1.506(8) . ?
C1A C2A 1.521(9) . ?
C4A C5A 1.488(9) . ?
C6A C11A 1.375(9) . ?
C6A C7A 1.378(9) . ?
C7A C8A 1.363(11) . ?
C8A C9A 1.398(13) . ?
C9A C10A 1.349(13) . ?
C10A C11A 1.382(10) . ?
C12A C13A 1.472(8) . ?
C14A C15A 1.374(9) . ?
C14A C19A 1.394(10) . ?
C15A C16A 1.414(11) . ?
C16A C17A 1.401(14) . ?
C17A C18A 1.356(13) . ?
C18A C19A 1.381(9) . ?
C20A C21A 1.474(9) . ?
C22A C23A 1.397(10) . ?
C22A C27A 1.398(9) . ?
C23A C24A 1.382(10) . ?
C24A C25A 1.401(11) . ?
C25A C26A 1.383(12) . ?
C26A C27A 1.401(10) . ?
C28A C29A 1.484(9) . ?
C30A C31A 1.394(10) . ?
C30A C35A 1.403(9) . ?
C31A C32A 1.374(10) . ?
C32A C33A 1.386(11) . ?
C33A C34A 1.370(12) . ?
C34A C35A 1.404(10) . ?
C36A C37A 1.498(9) . ?
C37A C42A 1.380(9) . ?
C37A C38A 1.391(9) . ?
C38A C39A 1.384(9) . ?
C39A C40A 1.393(11) . ?
C40A C41A 1.355(10) . ?
C41A C42A 1.390(9) . ?
C43A C44A 1.479(9) . ?
C44A C45A 1.385(9) . ?
C44A C49A 1.388(9) . ?
C45A C46A 1.380(10) . ?
C46A C47A 1.383(12) . ?
C47A C48A 1.334(13) . ?
C48A C49A 1.381(12) . ?
Cl1 O9 1.286(8) . ?
Cl1 O8 1.385(8) . ?
Cl1 O7 1.421(6) . ?
Cl1 O10 1.475(12) . ?
Cl2 O12 1.298(8) . ?
Cl2 O11 1.358(7) . ?
Cl2 O13 1.390(7) . ?
Cl2 O14 1.485(13) . ?
Cl3 O18 1.233(9) . ?
Cl3 O17 1.359(7) . ?
Cl3 O16 1.408(8) . ?
Cl3 O15 1.436(8) . ?
Cl4 O20 1.339(11) . ?
Cl4 O19 1.350(8) . ?
Cl4 O21 1.386(7) . ?
Cl4 O22 1.510(12) . ?
